data_4076293
loop_
_publ_author_name
'Chen, Jinhui'
'Fang, Xiangdong'
'Bajko, Zoltan'
'Kampf, Jeff W.'
'Ashe, Arthur J.'

_publ_section_title
;
 A Boron Analogue of Furan. The Synthesis and Coordination Chemistry of
 2-Substituted-1,2-Oxaborolides
;
_journal_issue 21
_journal_name_full Organometallics
_journal_page_first 5088
_journal_paper_doi 10.1021/om049473v
_journal_volume 23
_journal_year 2004
_chemical_formula_moiety 'C12 H8 B Mn O4'
_chemical_formula_sum 'C12 H8 B Mn O4'
_chemical_formula_weight 281.93
_chemical_name_systematic
;

 ?

;
_space_group_IT_number 14
_symmetry_cell_setting monoclinic
_symmetry_space_group_name_Hall '-P 2ybc'
_symmetry_space_group_name_H-M 'P 1 21/c 1'
_atom_sites_solution_hydrogens geom
_atom_sites_solution_primary direct
_atom_sites_solution_secondary difmap
_audit_creation_method SHELXL-97
_cell_angle_alpha 90.00
_cell_angle_beta 98.110(2)
_cell_angle_gamma 90.00
_cell_formula_units_Z 4
_cell_length_a 8.4249(7)
_cell_length_b 17.0274(14)
_cell_length_c 8.2670(7)
_cell_measurement_reflns_used 5370
_cell_measurement_temperature 150(2)
_cell_measurement_theta_max 28.26
_cell_measurement_theta_min 3.42
_cell_volume 1174.07(17)
_computing_cell_refinement 'Bruker SMART'
_computing_data_collection 'Bruker SMART'
_computing_data_reduction 'Bruker SHELXTL'
_computing_molecular_graphics 'Bruker SHELXTL'
_computing_publication_material 'Bruker SHELXTL'
_computing_structure_refinement 'Bruker SHELXTL'
_computing_structure_solution 'Bruker SHELXTL'
_diffrn_ambient_temperature 150(2)
_diffrn_measured_fraction_theta_full 0.996
_diffrn_measured_fraction_theta_max 0.996
_diffrn_measurement_device_type 'CCD area detector'
_diffrn_measurement_method 'phi and omega scans'
_diffrn_radiation_monochromator graphite
_diffrn_radiation_source 'fine-focus sealed tube'
_diffrn_radiation_type MoK\a
_diffrn_radiation_wavelength 0.71073
_diffrn_reflns_av_R_equivalents 0.0203
_diffrn_reflns_av_sigmaI/netI 0.0127
_diffrn_reflns_limit_h_max 11
_diffrn_reflns_limit_h_min -11
_diffrn_reflns_limit_k_max 22
_diffrn_reflns_limit_k_min -22
_diffrn_reflns_limit_l_max 11
_diffrn_reflns_limit_l_min -11
_diffrn_reflns_number 13720
_diffrn_reflns_theta_full 28.26
_diffrn_reflns_theta_max 28.26
_diffrn_reflns_theta_min 3.42
_exptl_absorpt_coefficient_mu 1.124
_exptl_absorpt_correction_T_max 0.6877
_exptl_absorpt_correction_T_min 0.4901
_exptl_absorpt_correction_type multi-scan
_exptl_absorpt_process_details
'Blessing, R. Acta Cryst. (1995) A51 33-38. Sheldrick, G. SADABS (Version 2.10) Bruker/Siemens area detector absorption and other corrections, University of Gottingen, Germany 2003.''
_exptl_crystal_colour orange
_exptl_crystal_density_diffrn 1.595
_exptl_crystal_density_method 'not measured'
_exptl_crystal_description plate
_exptl_crystal_F_000 568
_exptl_crystal_size_max 0.74
_exptl_crystal_size_mid 0.72
_exptl_crystal_size_min 0.36
_refine_diff_density_max 0.377
_refine_diff_density_min -0.282
_refine_diff_density_rms 0.049
_refine_ls_extinction_method none
_refine_ls_goodness_of_fit_ref 1.058
_refine_ls_hydrogen_treatment constr
_refine_ls_matrix_type full
_refine_ls_number_parameters 163
_refine_ls_number_reflns 2900
_refine_ls_number_restraints 0
_refine_ls_restrained_S_all 1.058
_refine_ls_R_factor_all 0.0236
_refine_ls_R_factor_gt 0.0225
_refine_ls_shift/su_max 0.001
_refine_ls_shift/su_mean 0.000
_refine_ls_structure_factor_coef Fsqd
_refine_ls_weighting_details 'calc w=1/[\s^2^(Fo^2^)+(0.0360P)^2^+0.3865P] where P=(Fo^2^+2Fc^2^)/3'
_refine_ls_weighting_scheme calc
_refine_ls_wR_factor_gt 0.0634
_refine_ls_wR_factor_ref 0.0641
_reflns_number_gt 2765
_reflns_number_total 2900
_reflns_threshold_expression >2sigma(I)
_cod_data_source_file om049473vsi20040714_111849.cif
_cod_data_source_block cj101
_cod_depositor_comments
;
The following automatic conversions were performed:

'_symmetry_cell_setting' value 'Monoclinic' changed to 'monoclinic'
according to /home/saulius/struct/CIF-dictionaries/cif_core.dic
dictionary named 'cif_core.dic' version 2.4.1 from 2010-06-29.

Automatic conversion script
Id: cif_fix_values 1715 2011-07-08 13:25:40Z adriana 
;
_cod_original_sg_symbol_H-M P2(1)/c
_cod_database_code 4076293

loop_
_symmetry_equiv_pos_as_xyz
'x, y, z'
'-x, y+1/2, -z+1/2'
'-x, -y, -z'
'x, -y-1/2, z-1/2'

loop_
_atom_site_label
_atom_site_type_symbol
_atom_site_fract_x
_atom_site_fract_y
_atom_site_fract_z
_atom_site_U_iso_or_equiv
_atom_site_adp_type
_atom_site_occupancy
_atom_site_symmetry_multiplicity
_atom_site_calc_flag
_atom_site_refinement_flags
B1 B 0.81385(15) 0.50378(8) 0.82552(16) 0.0250(2) Uani 1 1 d .
Mn1 Mn 0.638366(19) 0.400564(9) 0.77016(2) 0.02017(7) Uani 1 1 d .
O1 O 0.67897(10) 0.50171(5) 0.91793(10) 0.02552(17) Uani 1 1 d .
O2 O 0.28618(11) 0.40056(6) 0.76145(14) 0.0351(2) Uani 1 1 d .
O3 O 0.63771(14) 0.23186(6) 0.69946(16) 0.0467(3) Uani 1 1 d .
O4 O 0.63174(12) 0.44034(6) 0.42105(11) 0.0337(2) Uani 1 1 d .
C1 C 0.68604(15) 0.43276(7) 1.01190(14) 0.0277(2) Uani 1 1 d .
H1A H 0.6160 0.4209 1.0969 0.033 Uiso 1 1 calc R
C2 C 0.81715(15) 0.38803(8) 0.98208(15) 0.0290(2) Uani 1 1 d .
H2A H 0.8508 0.3371 1.0368 0.035 Uiso 1 1 calc R
C3 C 0.89372(14) 0.42461(8) 0.85838(15) 0.0269(2) Uani 1 1 d .
H3A H 0.9882 0.4042 0.8105 0.032 Uiso 1 1 calc R
C4 C 0.83611(14) 0.57804(7) 0.72233(14) 0.0251(2) Uani 1 1 d .
C5 C 0.97171(15) 0.58738(8) 0.64350(16) 0.0297(2) Uani 1 1 d .
H5A H 1.0499 0.5469 0.6506 0.036 Uiso 1 1 calc R
C6 C 0.99332(16) 0.65509(8) 0.55509(17) 0.0349(3) Uani 1 1 d .
H6A H 1.0867 0.6608 0.5038 0.042 Uiso 1 1 calc R
C7 C 0.87934(18) 0.71419(8) 0.54145(17) 0.0361(3) Uani 1 1 d .
H7A H 0.8944 0.7603 0.4807 0.043 Uiso 1 1 calc R
C8 C 0.74288(17) 0.70597(8) 0.61668(18) 0.0360(3) Uani 1 1 d .
H8A H 0.6636 0.7460 0.6060 0.043 Uiso 1 1 calc R
C9 C 0.72287(15) 0.63888(7) 0.70764(17) 0.0309(3) Uani 1 1 d .
H9A H 0.6305 0.6342 0.7609 0.037 Uiso 1 1 calc R
C10 C 0.42194(15) 0.39964(6) 0.76373(15) 0.0250(2) Uani 1 1 d .
C11 C 0.63812(15) 0.29801(8) 0.72545(16) 0.0294(2) Uani 1 1 d .
C12 C 0.63212(14) 0.42545(7) 0.55651(15) 0.0245(2) Uani 1 1 d .

loop_
_atom_site_aniso_label
_atom_site_aniso_U_11
_atom_site_aniso_U_22
_atom_site_aniso_U_33
_atom_site_aniso_U_23
_atom_site_aniso_U_13
_atom_site_aniso_U_12
B1 0.0201(5) 0.0310(6) 0.0236(6) -0.0047(5) 0.0021(4) -0.0034(5)
Mn1 0.01750(10) 0.02244(10) 0.02088(10) -0.00120(5) 0.00379(7) 0.00060(5)
O1 0.0256(4) 0.0278(4) 0.0239(4) -0.0044(3) 0.0061(3) -0.0014(3)
O2 0.0207(4) 0.0406(5) 0.0448(6) -0.0082(4) 0.0076(4) -0.0023(3)
O3 0.0501(6) 0.0274(5) 0.0647(7) -0.0084(5) 0.0154(5) 0.0018(4)
O4 0.0351(5) 0.0420(5) 0.0243(4) 0.0020(4) 0.0047(4) 0.0015(4)
C1 0.0295(6) 0.0324(6) 0.0214(5) -0.0008(4) 0.0046(4) -0.0022(5)
C2 0.0245(6) 0.0365(6) 0.0248(6) 0.0030(5) -0.0007(5) 0.0009(5)
C3 0.0179(5) 0.0353(6) 0.0270(6) 0.0000(5) 0.0009(4) 0.0000(4)
C4 0.0213(5) 0.0283(5) 0.0249(5) -0.0049(4) 0.0010(4) -0.0049(4)
C5 0.0230(6) 0.0365(6) 0.0295(6) 0.0005(5) 0.0029(5) -0.0011(5)
C6 0.0285(6) 0.0438(7) 0.0327(6) 0.0035(5) 0.0051(5) -0.0065(5)
C7 0.0398(7) 0.0317(6) 0.0352(7) 0.0023(5) -0.0003(5) -0.0082(5)
C8 0.0357(7) 0.0271(6) 0.0444(8) -0.0038(5) 0.0025(6) 0.0002(5)
C9 0.0271(6) 0.0290(6) 0.0373(7) -0.0065(5) 0.0065(5) -0.0025(5)
C10 0.0251(6) 0.0237(5) 0.0264(6) -0.0036(4) 0.0046(5) -0.0011(4)
C11 0.0270(6) 0.0298(6) 0.0323(6) -0.0010(5) 0.0076(5) 0.0019(5)
C12 0.0202(5) 0.0257(5) 0.0275(6) -0.0024(4) 0.0034(4) 0.0002(4)

loop_
_atom_type_symbol
_atom_type_description
_atom_type_scat_dispersion_real
_atom_type_scat_dispersion_imag
_atom_type_scat_source
C C 0.0033 0.0016 'International Tables Vol C Tables 4.2.6.8 and 6.1.1.4'
H H 0.0000 0.0000 'International Tables Vol C Tables 4.2.6.8 and 6.1.1.4'
B B 0.0013 0.0007 'International Tables Vol C Tables 4.2.6.8 and 6.1.1.4'
O O 0.0106 0.0060 'International Tables Vol C Tables 4.2.6.8 and 6.1.1.4'
Mn Mn 0.3368 0.7283 'International Tables Vol C Tables 4.2.6.8 and 6.1.1.4'

loop_
_geom_angle_atom_site_label_1
_geom_angle_atom_site_label_2
_geom_angle_atom_site_label_3
_geom_angle
O1 B1 C3 104.14(10)
O1 B1 C4 118.16(11)
C3 B1 C4 137.66(11)
O1 B1 Mn1 63.82(6)
C3 B1 Mn1 67.20(7)
C4 B1 Mn1 129.59(8)
C11 Mn1 C12 91.60(6)
C11 Mn1 C10 90.78(5)
C12 Mn1 C10 94.74(5)
C11 Mn1 C1 117.16(6)
C12 Mn1 C1 149.40(5)
C10 Mn1 C1 95.07(5)
C11 Mn1 O1 155.96(5)
C12 Mn1 O1 110.71(4)
C10 Mn1 O1 95.97(4)
C1 Mn1 O1 39.36(4)
C11 Mn1 C2 92.97(6)
C12 Mn1 C2 137.54(5)
C10 Mn1 C2 127.36(5)
C1 Mn1 C2 38.53(5)
O1 Mn1 C2 64.70(4)
C11 Mn1 C3 102.84(5)
C12 Mn1 C3 99.88(5)
C10 Mn1 C3 159.63(5)
C1 Mn1 C3 65.32(5)
O1 Mn1 C3 65.62(4)
C2 Mn1 C3 38.14(5)
C11 Mn1 B1 140.40(5)
C12 Mn1 B1 86.83(5)
C10 Mn1 B1 128.80(5)
C1 Mn1 B1 64.60(5)
O1 Mn1 B1 38.25(4)
C2 Mn1 B1 63.76(5)
C3 Mn1 B1 39.16(5)
C1 O1 B1 109.57(9)
C1 O1 Mn1 68.22(6)
B1 O1 Mn1 77.93(6)
C2 C1 O1 109.40(10)
C2 C1 Mn1 74.52(7)
O1 C1 Mn1 72.43(6)
C1 C2 C3 109.77(11)
C1 C2 Mn1 66.95(7)
C3 C2 Mn1 73.07(7)
C2 C3 B1 106.43(11)
C2 C3 Mn1 68.79(7)
B1 C3 Mn1 73.65(7)
C5 C4 C9 117.72(12)
C5 C4 B1 121.18(11)
C9 C4 B1 121.09(11)
C6 C5 C4 120.93(12)
C7 C6 C5 120.30(13)
C6 C7 C8 119.90(13)
C7 C8 C9 119.73(13)
C8 C9 C4 121.39(12)
O2 C10 Mn1 178.52(10)
O3 C11 Mn1 178.83(13)
O4 C12 Mn1 178.31(11)

loop_
_geom_bond_atom_site_label_1
_geom_bond_atom_site_label_2
_geom_bond_distance
B1 O1 1.4564(15)
B1 C3 1.5140(18)
B1 C4 1.5516(18)
B1 Mn1 2.3006(13)
Mn1 C11 1.7849(13)
Mn1 C12 1.8099(12)
Mn1 C10 1.8167(13)
Mn1 C1 2.0565(12)
Mn1 O1 2.1113(8)
Mn1 C2 2.1538(12)
Mn1 C3 2.2102(12)
O1 C1 1.4044(15)
O2 C10 1.1413(17)
O3 C11 1.1466(17)
O4 C12 1.1478(15)
C1 C2 1.3922(18)
C2 C3 1.4269(18)
C4 C5 1.4018(17)
C4 C9 1.4019(18)
C5 C6 1.3908(18)
C6 C7 1.385(2)
C7 C8 1.389(2)
C8 C9 1.3908(19)
